data_7230281
loop_
_publ_author_name
'Cindri\'c, Marina'
'Stilinovi\'c, Vladimir'
'Rub\<ci\'c, Mirta'
'Medak, Glorija'
'\<Si\<sak Jung, Dubravka'
'Vrdoljak, Vi\<snja'

_publ_section_title
;
 Supramolecular assembly of oxalatomolybdates controlled by the hydrogen
 bonding potential of Co(iii)-ammine cations
;
_journal_issue 13
_journal_name_full CrystEngComm
_journal_page_first 1889
_journal_paper_doi 10.1039/C7CE02205K
_journal_volume 20
_journal_year 2018
_chemical_formula_moiety 'C4 H4 Mo2 O15, 2(C6 H16 Co N4 O4), 4(H2 O)'
_chemical_formula_sum 'C16 H44 Co2 Mo2 N8 O27'
_chemical_formula_weight 1090.33
_space_group_crystal_system monoclinic
_space_group_IT_number 14
_space_group_name_Hall '-P 2yn'
_space_group_name_H-M_alt 'P 1 21/n 1'
_symmetry_space_group_name_Hall '-P 2yn'
_symmetry_space_group_name_H-M 'P 1 21/n 1'
_atom_sites_solution_hydrogens mixed
_audit_creation_method SHELXL-2014/7
_audit_update_record
;
2017-10-12 deposited with the CCDC.
2018-02-16 downloaded from the CCDC.
;
_cell_angle_alpha 90
_cell_angle_beta 112.997(8)
_cell_angle_gamma 90
_cell_formula_units_Z 2
_cell_length_a 12.8719(10)
_cell_length_b 10.4734(7)
_cell_length_c 14.5744(10)
_cell_measurement_reflns_used 9129
_cell_measurement_temperature 295(2)
_cell_measurement_theta_max 36.6428
_cell_measurement_theta_min 3.8535
_cell_volume 1808.7(2)
_computing_structure_refinement 'SHELXL-2014/7 (Sheldrick, 2014)'
_diffrn_ambient_temperature 295(2)
_diffrn_detector_area_resol_mean 16.3426
_diffrn_measured_fraction_theta_full 0.994
_diffrn_measured_fraction_theta_max 0.991
_diffrn_measurement_device_type 'Oxford Diffraction Xcalibur Kappa CCD'
_diffrn_radiation_monochromator graphite
_diffrn_radiation_source 'Enhance (Mo) X-ray Source'
_diffrn_radiation_type 'Mo K\a'
_diffrn_radiation_wavelength 0.7107
_diffrn_reflns_av_R_equivalents 0.0787
_diffrn_reflns_av_unetI/netI 0.0553
_diffrn_reflns_Laue_measured_fraction_full 0.994
_diffrn_reflns_Laue_measured_fraction_max 0.991
_diffrn_reflns_limit_h_max 16
_diffrn_reflns_limit_h_min -16
_diffrn_reflns_limit_k_max 13
_diffrn_reflns_limit_k_min -13
_diffrn_reflns_limit_l_max 18
_diffrn_reflns_limit_l_min -18
_diffrn_reflns_number 19135
_diffrn_reflns_point_group_measured_fraction_full 0.994
_diffrn_reflns_point_group_measured_fraction_max 0.991
_diffrn_reflns_theta_full 25.242
_diffrn_reflns_theta_max 26.998
_diffrn_reflns_theta_min 3.891
_exptl_absorpt_coefficient_mu 1.688
_exptl_absorpt_correction_T_max 1.00000
_exptl_absorpt_correction_T_min 0.35855
_exptl_absorpt_correction_type multi-scan
_exptl_absorpt_process_details
;
CrysAlis RED, Oxford Diffraction Ltd.,
Version 1.171.32.29 (release 10-06-2008 CrysAlis171 .NET)
(compiled Jun 10 2008,16:49:55)
Empirical absorption correction using spherical harmonics,
 implemented in SCALE3 ABSPACK scaling algorithm.
;
_exptl_crystal_colour red
_exptl_crystal_density_diffrn 2.002
_exptl_crystal_description plate
_exptl_crystal_F_000 1100
_exptl_crystal_size_max 0.79
_exptl_crystal_size_mid 0.16
_exptl_crystal_size_min 0.03
_refine_diff_density_max 1.493
_refine_diff_density_min -0.956
_refine_diff_density_rms 0.130
_refine_ls_extinction_method none
_refine_ls_goodness_of_fit_ref 0.984
_refine_ls_hydrogen_treatment mixed
_refine_ls_matrix_type full
_refine_ls_number_parameters 256
_refine_ls_number_reflns 3921
_refine_ls_number_restraints 3
_refine_ls_restrained_S_all 0.983
_refine_ls_R_factor_all 0.0662
_refine_ls_R_factor_gt 0.0462
_refine_ls_shift/su_max 0.003
_refine_ls_shift/su_mean 0.000
_refine_ls_structure_factor_coef Fsqd
_refine_ls_weighting_details 'w=1/[\s^2^(Fo^2^)+(0.0780P)^2^] where P=(Fo^2^+2Fc^2^)/3'
_refine_ls_weighting_scheme calc
_refine_ls_wR_factor_gt 0.1202
_refine_ls_wR_factor_ref 0.1248
_reflns_Friedel_coverage 0.000
_reflns_number_gt 2800
_reflns_number_total 3921
_reflns_threshold_expression 'I > 2\s(I)'
_cod_data_source_file c7ce02205k2.cif
_cod_data_source_block 4a
_cod_depositor_comments 'Adding full bibliography for 7230277--7230284.cif.'
_cod_database_code 7230281
_shelx_shelxl_version_number 2014/7
_shelx_space_group_comment
;
The symmetry employed for this shelxl refinement is uniquely defined
by the following loop, which should always be used as a source of
symmetry information in preference to the above space-group names.
They are only intended as comments.
;

loop_
_space_group_symop_operation_xyz
'x, y, z'
'-x+1/2, y+1/2, -z+1/2'
'-x, -y, -z'
'x-1/2, -y-1/2, z-1/2'

loop_
_atom_site_label
_atom_site_type_symbol
_atom_site_fract_x
_atom_site_fract_y
_atom_site_fract_z
_atom_site_U_iso_or_equiv
_atom_site_adp_type
_atom_site_occupancy
_atom_site_site_symmetry_order
_atom_site_calc_flag
_atom_site_refinement_flags_posn
_atom_site_refinement_flags_adp
_atom_site_refinement_flags_occupancy
Mo1 Mo 0.93079(3) 0.15081(5) 0.93904(3) 0.03516(16) Uani 1 1 d . . .
Co1 Co 0.97590(4) 0.24770(5) 0.42089(4) 0.02292(16) Uani 1 1 d . . .
C1 C 0.8717(4) 0.2555(5) 0.7377(4) 0.0380(12) Uani 1 1 d . . .
O2 O 1.0285(4) 0.2597(5) 1.0041(3) 0.0705(14) Uani 1 1 d . . .
O1 O 0.8243(3) 0.1722(5) 0.9793(3) 0.0561(12) Uani 1 1 d . . .
O10 O 1.0864(3) 0.1225(3) 0.4910(2) 0.0333(7) Uani 1 1 d . . .
O11 O 1.2277(3) 0.0928(3) 0.6378(3) 0.0417(9) Uani 1 1 d . . .
O9 O 1.0450(2) 0.3490(3) 0.5381(2) 0.0275(7) Uani 1 1 d . . .
O8 O 0.8251(4) 0.3124(5) 0.6596(3) 0.0677(14) Uani 1 1 d . . .
O12 O 1.1828(3) 0.3387(3) 0.6882(2) 0.0422(9) Uani 1 1 d . . .
C4 C 1.1515(4) 0.1578(4) 0.5783(3) 0.0288(10) Uani 1 1 d . . .
O5 O 0.8497(3) 0.2662(3) 0.8160(2) 0.0399(8) Uani 1 1 d . . .
O4 O 0.8081(3) 0.0099(4) 0.8256(3) 0.0527(10) Uani 1 1 d D . .
N3 N 0.9191(3) 0.1389(4) 0.3051(3) 0.0323(9) Uani 1 1 d . . .
H3A H 0.9406 0.0588 0.3229 0.039 Uiso 1 1 calc R U .
H3B H 0.8440 0.1411 0.2792 0.039 Uiso 1 1 calc R U .
O7 O 0.9935(3) 0.1331(4) 0.6810(3) 0.0417(9) Uani 1 1 d . . .
O6 O 1.0089(3) 0.1123(3) 0.8374(2) 0.0352(8) Uani 1 1 d . . .
N2 N 0.8637(3) 0.3790(4) 0.3626(3) 0.0294(8) Uani 1 1 d . . .
H2A H 0.8970 0.4547 0.3681 0.035 Uiso 1 1 calc R U .
H2B H 0.8250 0.3628 0.2982 0.035 Uiso 1 1 calc R U .
N1 N 0.8690(3) 0.1780(3) 0.4725(3) 0.0289(8) Uani 1 1 d . . .
H1A H 0.8590 0.0951 0.4584 0.035 Uiso 1 1 calc R U .
H1B H 0.8965 0.1868 0.5385 0.035 Uiso 1 1 calc R U .
N4 N 1.0764(3) 0.3169(4) 0.3614(3) 0.0353(9) Uani 1 1 d . . .
H4A H 1.0510 0.3922 0.3332 0.042 Uiso 1 1 calc R U .
H4B H 1.1455 0.3277 0.4080 0.042 Uiso 1 1 calc R U .
C3 C 1.1263(4) 0.2926(4) 0.6072(3) 0.0281(10) Uani 1 1 d . . .
C7 C 0.9612(5) 0.1804(5) 0.2301(3) 0.0418(13) Uani 1 1 d . . .
H7A H 0.9150 0.2493 0.1903 0.050 Uiso 1 1 calc R U .
H7B H 0.9596 0.1102 0.1862 0.050 Uiso 1 1 calc R U .
C5 C 0.7605(4) 0.2445(5) 0.4282(4) 0.0353(11) Uani 1 1 d . . .
H5A H 0.7193 0.2378 0.4713 0.042 Uiso 1 1 calc R U .
H5B H 0.7150 0.2075 0.3639 0.042 Uiso 1 1 calc R U .
O3 O 1.0000 0.0000 1.0000 0.0663(19) Uani 1 2 d S . P
C2 C 0.9670(4) 0.1598(5) 0.7501(3) 0.0307(10) Uani 1 1 d . . .
C8 C 1.0793(5) 0.2249(6) 0.2855(4) 0.0475(14) Uani 1 1 d . . .
H8A H 1.1278 0.1533 0.3172 0.057 Uiso 1 1 calc R U .
H8B H 1.1079 0.2657 0.2404 0.057 Uiso 1 1 calc R U .
C6 C 0.7863(4) 0.3804(5) 0.4163(4) 0.0373(12) Uani 1 1 d . . .
H6A H 0.8223 0.4209 0.4809 0.045 Uiso 1 1 calc R U .
H6B H 0.7176 0.4266 0.3782 0.045 Uiso 1 1 calc R U .
H1O H 0.750(3) 0.013(5) 0.7607(15) 0.056 Uiso 1 1 d D U .
H2O H 0.771(3) -0.058(3) 0.843(3) 0.056 Uiso 1 1 d D U .
O14 O 0.6753(7) 0.0430(6) 0.6293(4) 0.146(3) Uani 1 1 d . . .
O13 O 1.0390(5) 0.4777(7) 0.7908(7) 0.132(3) Uani 1 1 d . . .

loop_
_atom_site_aniso_label
_atom_site_aniso_U_11
_atom_site_aniso_U_22
_atom_site_aniso_U_33
_atom_site_aniso_U_23
_atom_site_aniso_U_13
_atom_site_aniso_U_12
Mo1 0.0236(2) 0.0583(3) 0.0175(2) 0.00164(18) 0.00141(15) 0.00430(19)
Co1 0.0181(3) 0.0252(3) 0.0156(3) -0.0013(2) -0.0041(2) 0.0011(2)
C1 0.041(3) 0.038(3) 0.028(2) 0.001(2) 0.005(2) 0.011(2)
O2 0.053(3) 0.106(4) 0.045(2) -0.028(2) 0.011(2) -0.025(3)
O1 0.0276(18) 0.110(4) 0.0304(19) 0.003(2) 0.0112(15) 0.013(2)
O10 0.0284(16) 0.0304(16) 0.0279(16) -0.0047(13) -0.0032(13) 0.0057(13)
O11 0.0333(18) 0.0385(19) 0.0332(18) 0.0073(15) -0.0089(14) 0.0106(15)
O9 0.0263(15) 0.0254(15) 0.0196(14) -0.0012(12) -0.0031(12) 0.0036(13)
O8 0.092(3) 0.071(3) 0.034(2) 0.017(2) 0.018(2) 0.049(3)
O12 0.041(2) 0.041(2) 0.0256(17) -0.0061(14) -0.0079(15) -0.0023(15)
C4 0.020(2) 0.033(2) 0.024(2) -0.0016(18) -0.0018(17) -0.0010(19)
O5 0.043(2) 0.045(2) 0.0298(18) 0.0044(15) 0.0127(15) 0.0129(16)
O4 0.049(2) 0.060(3) 0.036(2) 0.0008(18) 0.0031(17) -0.0219(19)
N3 0.0298(19) 0.032(2) 0.0231(18) -0.0053(15) -0.0027(15) 0.0046(17)
O7 0.049(2) 0.049(2) 0.0295(18) 0.0056(15) 0.0181(16) 0.0126(17)
O6 0.0284(17) 0.055(2) 0.0211(15) 0.0111(14) 0.0079(13) 0.0129(15)
N2 0.0278(19) 0.0267(19) 0.0245(18) 0.0034(15) 0.0000(15) 0.0007(16)
N1 0.030(2) 0.029(2) 0.0242(18) 0.0003(15) 0.0058(15) -0.0021(16)
N4 0.0230(19) 0.048(3) 0.030(2) 0.0001(18) 0.0045(16) -0.0046(18)
C3 0.024(2) 0.028(2) 0.022(2) -0.0009(17) -0.0034(17) -0.0027(18)
C7 0.054(3) 0.045(3) 0.022(2) -0.003(2) 0.010(2) 0.004(3)
C5 0.021(2) 0.046(3) 0.030(2) 0.002(2) 0.0002(18) -0.004(2)
O3 0.062(4) 0.099(5) 0.035(3) 0.037(3) 0.016(3) 0.034(4)
C2 0.027(2) 0.033(2) 0.028(2) 0.0025(19) 0.0063(18) -0.001(2)
C8 0.045(3) 0.063(4) 0.039(3) -0.002(3) 0.020(2) 0.006(3)
C6 0.028(2) 0.041(3) 0.035(3) 0.002(2) 0.003(2) 0.006(2)
O14 0.197(7) 0.085(4) 0.072(4) 0.019(3) -0.039(4) -0.032(5)
O13 0.083(4) 0.102(5) 0.216(8) 0.074(5) 0.063(5) 0.017(4)

loop_
_atom_type_symbol
_atom_type_description
_atom_type_scat_dispersion_real
_atom_type_scat_dispersion_imag
_atom_type_scat_source
C C 0.0033 0.0016 'International Tables Vol C Tables 4.2.6.8 and 6.1.1.4'
H H 0.0000 0.0000 'International Tables Vol C Tables 4.2.6.8 and 6.1.1.4'
N N 0.0061 0.0033 'International Tables Vol C Tables 4.2.6.8 and 6.1.1.4'
O O 0.0106 0.0060 'International Tables Vol C Tables 4.2.6.8 and 6.1.1.4'
Co Co 0.3494 0.9721 'International Tables Vol C Tables 4.2.6.8 and 6.1.1.4'
Mo Mo -1.6832 0.6857 'International Tables Vol C Tables 4.2.6.8 and 6.1.1.4'

loop_
_geom_angle_atom_site_label_1
_geom_angle_atom_site_label_2
_geom_angle_atom_site_label_3
_geom_angle
_geom_angle_site_symmetry_3
O2 Mo1 O1 103.9(2) .
O2 Mo1 O3 101.12(19) .
O1 Mo1 O3 104.29(15) .
O2 Mo1 O5 96.0(2) .
O1 Mo1 O5 91.16(17) .
O3 Mo1 O5 153.26(10) .
O2 Mo1 O6 93.92(19) .
O1 Mo1 O6 157.95(15) .
O3 Mo1 O6 84.46(9) .
O5 Mo1 O6 73.95(13) .
O2 Mo1 O4 169.11(19) .
O1 Mo1 O4 85.04(18) .
O3 Mo1 O4 82.26(11) .
O5 Mo1 O4 77.41(15) .
O6 Mo1 O4 76.01(14) .
O9 Co1 O10 85.02(13) .
O9 Co1 N3 174.93(15) .
O10 Co1 N3 90.65(15) .
O9 Co1 N2 90.28(14) .
O10 Co1 N2 174.27(15) .
N3 Co1 N2 94.19(16) .
O9 Co1 N1 90.87(15) .
O10 Co1 N1 91.55(15) .
N3 Co1 N1 91.91(17) .
N2 Co1 N1 85.23(16) .
O9 Co1 N4 91.89(15) .
O10 Co1 N4 90.46(16) .
N3 Co1 N4 85.48(17) .
N2 Co1 N4 92.97(17) .
N1 Co1 N4 176.71(16) .
O8 C1 O5 126.1(5) .
O8 C1 C2 120.5(5) .
O5 C1 C2 113.3(4) .
C4 O10 Co1 113.4(3) .
C3 O9 Co1 113.5(3) .
O11 C4 O10 125.1(4) .
O11 C4 C3 120.6(4) .
O10 C4 C3 114.3(4) .
C1 O5 Mo1 120.4(3) .
C7 N3 Co1 110.7(3) .
C2 O6 Mo1 119.4(3) .
C6 N2 Co1 108.3(3) .
C5 N1 Co1 110.3(3) .
C8 N4 Co1 107.7(3) .
O12 C3 O9 125.1(4) .
O12 C3 C4 121.1(4) .
O9 C3 C4 113.8(3) .
N3 C7 C8 106.6(4) .
N1 C5 C6 106.8(4) .
Mo1 O3 Mo1 180.0 3_757
O7 C2 O6 126.3(5) .
O7 C2 C1 121.5(4) .
O6 C2 C1 112.2(4) .
N4 C8 C7 106.9(4) .
C5 C6 N2 106.1(4) .

loop_
_geom_bond_atom_site_label_1
_geom_bond_atom_site_label_2
_geom_bond_distance
_geom_bond_site_symmetry_2
Mo1 O2 1.688(4) .
Mo1 O1 1.703(4) .
Mo1 O3 1.8599(5) .
Mo1 O5 2.075(3) .
Mo1 O6 2.129(3) .
Mo1 O4 2.316(4) .
Co1 O9 1.910(3) .
Co1 O10 1.911(3) .
Co1 N3 1.928(4) .
Co1 N2 1.934(4) .
Co1 N1 1.950(4) .
Co1 N4 1.957(4) .
C1 O8 1.216(6) .
C1 O5 1.283(6) .
C1 C2 1.539(7) .
O10 C4 1.274(5) .
O11 C4 1.229(5) .
O9 C3 1.279(5) .
O12 C3 1.219(5) .
C4 C3 1.543(6) .
N3 C7 1.463(7) .
O7 C2 1.215(6) .
O6 C2 1.273(5) .
N2 C6 1.488(6) .
N1 C5 1.465(6) .
N4 C8 1.478(7) .
C7 C8 1.490(8) .
C5 C6 1.486(7) .
O3 Mo1 1.8599(5) 3_757
